data_7209626
loop_
_publ_author_name
'Delori, Amit'
'Galek, Peter T. A.'
'Pidcock, Elna'
'Patni, Mohit'
'Jones, William'

_publ_section_title
;
 Knowledge-based hydrogen bond prediction and the synthesis of salts and
 cocrystals of the anti-malarial drug pyrimethamine with various drug and
 GRAS molecules
;
_journal_issue 15
_journal_name_full CrystEngComm
_journal_page_first 2916
_journal_paper_doi 10.1039/c3ce26765b
_journal_volume 15
_journal_year 2013
_chemical_formula_moiety 'C12 H13 Cl N4, C7 H8 N4 O2'
_chemical_formula_sum 'C19 H21 Cl N8 O2'
_chemical_formula_weight 428.89
_chemical_name_systematic Pyrimethamine+theophylline
_space_group_IT_number 2
_symmetry_cell_setting triclinic
_symmetry_space_group_name_Hall '-P 1'
_symmetry_space_group_name_H-M 'P -1'
_atom_sites_solution_hydrogens geom
_atom_sites_solution_primary direct
_atom_sites_solution_secondary difmap
_audit_creation_method SHELXL-97
_cell_angle_alpha 68.186(3)
_cell_angle_beta 87.884(2)
_cell_angle_gamma 75.726(3)
_cell_formula_units_Z 2
_cell_length_a 7.9789(4)
_cell_length_b 10.3092(5)
_cell_length_c 13.6586(7)
_cell_measurement_reflns_used 37113
_cell_measurement_temperature 180(2)
_cell_measurement_theta_max 30.03
_cell_measurement_theta_min 1.00
_cell_volume 1008.98(9)
_computing_cell_refinement 'HKL Scalepack (Otwinowski & Minor 1997)'
_computing_data_collection 'Collect (Nonius B.V. 1998)'
_computing_data_reduction
;
HKL Denzo and Scalepack (Otwinowski & Minor 1997)
;
_computing_publication_material 'SHELXL-97 (Sheldrick 1997)'
_computing_structure_refinement 'SHELXL-97 (Sheldrick 1997)'
_computing_structure_solution 'SIR-92 (Altomare et al. 1994)'
_diffrn_ambient_temperature 180(2)
_diffrn_measured_fraction_theta_full 0.955
_diffrn_measured_fraction_theta_max 0.955
_diffrn_measurement_device_type 'Nonius Kappa CCD'
_diffrn_measurement_method 'Thin slice \w and \f scans'
_diffrn_radiation_source 'fine-focus sealed tube'
_diffrn_radiation_type MoK\a
_diffrn_radiation_wavelength 0.71073
_diffrn_reflns_av_R_equivalents 0.0535
_diffrn_reflns_av_sigmaI/netI 0.0589
_diffrn_reflns_limit_h_max 11
_diffrn_reflns_limit_h_min -11
_diffrn_reflns_limit_k_max 14
_diffrn_reflns_limit_k_min -14
_diffrn_reflns_limit_l_max 19
_diffrn_reflns_limit_l_min -19
_diffrn_reflns_number 14534
_diffrn_reflns_theta_full 30.01
_diffrn_reflns_theta_max 30.01
_diffrn_reflns_theta_min 3.76
_exptl_absorpt_coefficient_mu 0.224
_exptl_absorpt_correction_T_max 0.985
_exptl_absorpt_correction_T_min 0.757
_exptl_absorpt_correction_type multi-scan
_exptl_absorpt_process_details 'multi-scan from symmetry-related measurements Sortav (Blessing 1995)'
_exptl_crystal_colour Colourless
_exptl_crystal_density_diffrn 1.412
_exptl_crystal_density_method 'not measured'
_exptl_crystal_description Blocks
_exptl_crystal_F_000 448
_exptl_crystal_size_max 0.30
_exptl_crystal_size_mid 0.14
_exptl_crystal_size_min 0.12
_refine_diff_density_max 0.357
_refine_diff_density_min -0.431
_refine_diff_density_rms 0.055
_refine_ls_extinction_method none
_refine_ls_goodness_of_fit_ref 1.037
_refine_ls_hydrogen_treatment constr
_refine_ls_matrix_type full
_refine_ls_number_parameters 274
_refine_ls_number_reflns 5624
_refine_ls_number_restraints 0
_refine_ls_restrained_S_all 1.037
_refine_ls_R_factor_all 0.0771
_refine_ls_R_factor_gt 0.0543
_refine_ls_shift/su_max 0.001
_refine_ls_shift/su_mean 0.000
_refine_ls_structure_factor_coef Fsqd
_refine_ls_weighting_details 'calc w=1/[\s^2^(Fo^2^)+(0.0542P)^2^+0.5442P] where P=(Fo^2^+2Fc^2^)/3'
_refine_ls_weighting_scheme calc
_refine_ls_wR_factor_gt 0.1318
_refine_ls_wR_factor_ref 0.1472
_reflns_number_gt 4183
_reflns_number_total 5624
_reflns_threshold_expression >2sigma(I)
_cod_data_source_file c3ce26765b.txt
_cod_data_source_block wj1064
_cod_original_sg_symbol_H-M P-1
_cod_database_code 7209626

loop_
_symmetry_equiv_pos_as_xyz
'x, y, z'
'-x, -y, -z'

loop_
_atom_site_label
_atom_site_type_symbol
_atom_site_fract_x
_atom_site_fract_y
_atom_site_fract_z
_atom_site_U_iso_or_equiv
_atom_site_adp_type
_atom_site_occupancy
_atom_site_symmetry_multiplicity
_atom_site_calc_flag
_atom_site_refinement_flags
C1 C 0.1561(2) 0.3780(2) 0.14714(13) 0.0280(4) Uani 1 1 d .
C2 C 0.3764(2) 0.28089(19) 0.06304(13) 0.0259(3) Uani 1 1 d .
C3 C 0.4795(2) 0.20893(19) 0.15676(13) 0.0253(3) Uani 1 1 d .
C4 C 0.4023(2) 0.22654(19) 0.24782(13) 0.0258(3) Uani 1 1 d .
C5 C 0.6627(2) 0.12458(19) 0.16281(13) 0.0263(3) Uani 1 1 d .
C6 C 0.7080(2) 0.0067(2) 0.13114(14) 0.0299(4) Uani 1 1 d .
H6 H 0.6192 -0.0229 0.1070 0.036 Uiso 1 1 calc R
C7 C 0.8798(2) -0.0681(2) 0.13409(15) 0.0359(4) Uani 1 1 d .
H7 H 0.9088 -0.1463 0.1105 0.043 Uiso 1 1 calc R
C8 C 1.0071(2) -0.0266(2) 0.17193(15) 0.0367(4) Uani 1 1 d .
C9 C 0.9675(2) 0.0876(2) 0.20559(17) 0.0387(4) Uani 1 1 d .
H9 H 1.0568 0.1143 0.2320 0.046 Uiso 1 1 calc R
C10 C 0.7955(2) 0.1630(2) 0.20038(15) 0.0335(4) Uani 1 1 d .
H10 H 0.7680 0.2422 0.2229 0.040 Uiso 1 1 calc R
C11 C 0.4386(2) 0.2814(2) -0.04277(14) 0.0308(4) Uani 1 1 d .
H11A H 0.3412 0.2822 -0.0861 0.037 Uiso 1 1 calc R
H11B H 0.5302 0.1920 -0.0320 0.037 Uiso 1 1 calc R
C12 C 0.5093(4) 0.4109(3) -0.10124(19) 0.0566(7) Uani 1 1 d .
H12A H 0.5365 0.4135 -0.1724 0.085 Uiso 1 1 calc R
H12B H 0.6148 0.4038 -0.0630 0.085 Uiso 1 1 calc R
H12D H 0.4225 0.4992 -0.1063 0.085 Uiso 1 1 calc R
C13 C 0.3413(2) 0.5051(2) 0.40468(14) 0.0295(4) Uani 1 1 d .
H13 H 0.4565 0.4522 0.4033 0.035 Uiso 1 1 calc R
C14 C 0.0619(2) 0.58801(19) 0.37542(13) 0.0250(3) Uani 1 1 d .
C15 C -0.1172(2) 0.6219(2) 0.34639(13) 0.0261(3) Uani 1 1 d .
C16 C -0.1527(2) 0.79120(19) 0.44212(13) 0.0267(3) Uani 1 1 d .
C17 C 0.1264(2) 0.64853(19) 0.43482(13) 0.0257(3) Uani 1 1 d .
C18 C 0.0941(3) 0.8013(2) 0.53963(18) 0.0409(5) Uani 1 1 d .
H18A H 0.0041 0.8298 0.5837 0.061 Uiso 1 1 calc R
H18B H 0.1369 0.8850 0.4967 0.061 Uiso 1 1 calc R
H18C H 0.1900 0.7254 0.5849 0.061 Uiso 1 1 calc R
C19 C -0.4028(2) 0.7744(2) 0.35622(15) 0.0324(4) Uani 1 1 d .
H19A H -0.4359 0.8786 0.3153 0.049 Uiso 1 1 calc R
H19B H -0.4646 0.7527 0.4214 0.049 Uiso 1 1 calc R
H19C H -0.4331 0.7233 0.3143 0.049 Uiso 1 1 calc R
N1 N 0.24293(18) 0.31207(17) 0.24263(11) 0.0272(3) Uani 1 1 d .
N2 N 0.21503(18) 0.36382(17) 0.05744(11) 0.0284(3) Uani 1 1 d .
N3 N -0.00276(19) 0.4635(2) 0.14231(13) 0.0377(4) Uani 1 1 d .
H3A H -0.0645 0.5080 0.0817 0.045 Uiso 1 1 calc R
H3B H -0.0452 0.4751 0.1997 0.045 Uiso 1 1 calc R
N4 N 0.48361(19) 0.16092(18) 0.34566(12) 0.0335(4) Uani 1 1 d .
H4A H 0.4316 0.1759 0.3998 0.040 Uiso 1 1 calc R
H4B H 0.5884 0.1033 0.3550 0.040 Uiso 1 1 calc R
N5 N 0.30052(17) 0.59752(17) 0.45420(12) 0.0281(3) Uani 1 1 d .
N6 N 0.20400(17) 0.49398(17) 0.35689(11) 0.0275(3) Uani 1 1 d .
H6N H 0.2046 0.4383 0.3212 0.033 Uiso 1 1 calc R
N7 N -0.21537(17) 0.72739(16) 0.38260(11) 0.0267(3) Uani 1 1 d .
N8 N 0.02149(18) 0.74683(17) 0.47029(12) 0.0280(3) Uani 1 1 d .
O1 O -0.18631(16) 0.56998(16) 0.29621(10) 0.0343(3) Uani 1 1 d .
O2 O -0.25075(16) 0.88346(15) 0.46876(10) 0.0340(3) Uani 1 1 d .
Cl1 Cl 1.22300(6) -0.11993(7) 0.17780(5) 0.05659(19) Uani 1 1 d .

loop_
_atom_site_aniso_label
_atom_site_aniso_U_11
_atom_site_aniso_U_22
_atom_site_aniso_U_33
_atom_site_aniso_U_23
_atom_site_aniso_U_13
_atom_site_aniso_U_12
C1 0.0232(7) 0.0336(9) 0.0257(8) -0.0127(7) 0.0003(6) -0.0019(7)
C2 0.0243(7) 0.0284(9) 0.0265(8) -0.0128(7) 0.0029(6) -0.0050(6)
C3 0.0216(7) 0.0278(8) 0.0268(8) -0.0124(7) 0.0021(6) -0.0035(6)
C4 0.0240(7) 0.0272(8) 0.0249(8) -0.0107(7) 0.0011(6) -0.0026(6)
C5 0.0227(7) 0.0296(9) 0.0246(8) -0.0099(7) 0.0032(6) -0.0036(6)
C6 0.0271(8) 0.0303(9) 0.0305(9) -0.0122(7) 0.0034(7) -0.0031(7)
C7 0.0324(9) 0.0350(10) 0.0348(9) -0.0141(8) 0.0058(7) 0.0021(7)
C8 0.0226(8) 0.0423(11) 0.0336(9) -0.0074(8) 0.0068(7) 0.0007(7)
C9 0.0244(8) 0.0464(12) 0.0434(11) -0.0150(9) 0.0018(7) -0.0083(8)
C10 0.0271(8) 0.0358(10) 0.0386(10) -0.0161(8) 0.0016(7) -0.0062(7)
C11 0.0297(8) 0.0357(10) 0.0260(8) -0.0147(7) 0.0021(7) -0.0017(7)
C12 0.0832(18) 0.0555(15) 0.0418(12) -0.0237(11) 0.0305(12) -0.0314(13)
C13 0.0203(7) 0.0362(10) 0.0299(8) -0.0121(7) 0.0014(6) -0.0038(7)
C14 0.0208(7) 0.0275(8) 0.0257(8) -0.0100(7) 0.0027(6) -0.0041(6)
C15 0.0209(7) 0.0321(9) 0.0244(8) -0.0104(7) 0.0026(6) -0.0058(6)
C16 0.0242(7) 0.0283(9) 0.0254(8) -0.0095(7) 0.0032(6) -0.0038(6)
C17 0.0209(7) 0.0289(9) 0.0260(8) -0.0098(7) 0.0020(6) -0.0048(6)
C18 0.0344(9) 0.0438(12) 0.0531(12) -0.0309(10) -0.0069(9) -0.0034(8)
C19 0.0172(7) 0.0383(10) 0.0395(10) -0.0140(8) 0.0017(7) -0.0039(7)
N1 0.0231(6) 0.0315(8) 0.0242(7) -0.0117(6) 0.0000(5) 0.0002(6)
N2 0.0234(7) 0.0345(8) 0.0264(7) -0.0146(6) -0.0002(5) -0.0004(6)
N3 0.0256(7) 0.0523(11) 0.0280(8) -0.0185(7) -0.0030(6) 0.0092(7)
N4 0.0270(7) 0.0413(9) 0.0253(7) -0.0138(7) -0.0004(6) 0.0063(6)
N5 0.0189(6) 0.0334(8) 0.0315(7) -0.0125(6) 0.0006(5) -0.0047(5)
N6 0.0211(6) 0.0332(8) 0.0289(7) -0.0152(6) 0.0019(5) -0.0022(6)
N7 0.0181(6) 0.0317(8) 0.0280(7) -0.0100(6) 0.0021(5) -0.0041(5)
N8 0.0229(6) 0.0309(8) 0.0328(8) -0.0161(6) 0.0011(6) -0.0045(6)
O1 0.0246(6) 0.0485(8) 0.0361(7) -0.0236(6) 0.0002(5) -0.0078(5)
O2 0.0294(6) 0.0347(7) 0.0354(7) -0.0165(6) 0.0026(5) 0.0015(5)
Cl1 0.0254(2) 0.0675(4) 0.0573(3) -0.0149(3) 0.0075(2) 0.0088(2)

loop_
_atom_type_symbol
_atom_type_description
_atom_type_scat_dispersion_real
_atom_type_scat_dispersion_imag
_atom_type_scat_source
C C 0.0033 0.0016 'International Tables Vol C Tables 4.2.6.8 and 6.1.1.4'
H H 0.0000 0.0000 'International Tables Vol C Tables 4.2.6.8 and 6.1.1.4'
N N 0.0061 0.0033 'International Tables Vol C Tables 4.2.6.8 and 6.1.1.4'
O O 0.0106 0.0060 'International Tables Vol C Tables 4.2.6.8 and 6.1.1.4'
Cl Cl 0.1484 0.1585 'International Tables Vol C Tables 4.2.6.8 and 6.1.1.4'

loop_
_geom_angle_atom_site_label_1
_geom_angle_atom_site_label_2
_geom_angle_atom_site_label_3
_geom_angle
N2 C1 N3 117.72(15)
N2 C1 N1 125.36(15)
N3 C1 N1 116.91(15)
N2 C2 C3 122.93(15)
N2 C2 C11 113.62(14)
C3 C2 C11 123.34(14)
C2 C3 C4 115.56(14)
C2 C3 C5 123.45(14)
C4 C3 C5 120.92(14)
N1 C4 N4 115.05(14)
N1 C4 C3 121.97(15)
N4 C4 C3 122.97(15)
C10 C5 C6 117.78(16)
C10 C5 C3 120.00(16)
C6 C5 C3 122.21(16)
C7 C6 C5 121.62(18)
C7 C6 H6 119.2
C5 C6 H6 119.2
C8 C7 C6 118.70(18)
C8 C7 H7 120.7
C6 C7 H7 120.7
C7 C8 C9 121.44(17)
C7 C8 Cl1 119.57(16)
C9 C8 Cl1 118.99(16)
C8 C9 C10 119.20(19)
C8 C9 H9 120.4
C10 C9 H9 120.4
C9 C10 C5 121.25(18)
C9 C10 H10 119.4
C5 C10 H10 119.4
C2 C11 C12 111.65(16)
C2 C11 H11A 109.3
C12 C11 H11A 109.3
C2 C11 H11B 109.3
C12 C11 H11B 109.3
H11A C11 H11B 108.0
C11 C12 H12A 109.5
C11 C12 H12B 109.5
H12A C12 H12B 109.5
C11 C12 H12D 109.5
H12A C12 H12D 109.5
H12B C12 H12D 109.5
N5 C13 N6 113.74(15)
N5 C13 H13 123.1
N6 C13 H13 123.1
C17 C14 N6 105.24(14)
C17 C14 C15 122.73(15)
N6 C14 C15 132.02(16)
O1 C15 N7 121.25(15)
O1 C15 C14 127.00(16)
N7 C15 C14 111.74(15)
O2 C16 N8 121.60(17)
O2 C16 N7 120.93(15)
N8 C16 N7 117.47(14)
N5 C17 C14 112.05(15)
N5 C17 N8 125.90(16)
C14 C17 N8 122.04(15)
N8 C18 H18A 109.5
N8 C18 H18B 109.5
H18A C18 H18B 109.5
N8 C18 H18C 109.5
H18A C18 H18C 109.5
H18B C18 H18C 109.5
N7 C19 H19A 109.5
N7 C19 H19B 109.5
H19A C19 H19B 109.5
N7 C19 H19C 109.5
H19A C19 H19C 109.5
H19B C19 H19C 109.5
C4 N1 C1 117.13(14)
C1 N2 C2 116.98(14)
C1 N3 H3A 120.0
C1 N3 H3B 120.0
H3A N3 H3B 120.0
C4 N4 H4A 120.0
C4 N4 H4B 120.0
H4A N4 H4B 120.0
C13 N5 C17 103.16(14)
C13 N6 C14 105.81(14)
C13 N6 H6N 127.1
C14 N6 H6N 127.1
C16 N7 C15 126.52(14)
C16 N7 C19 116.10(14)
C15 N7 C19 117.38(15)
C17 N8 C16 119.40(15)
C17 N8 C18 120.21(14)
C16 N8 C18 120.38(15)

loop_
_geom_bond_atom_site_label_1
_geom_bond_atom_site_label_2
_geom_bond_distance
C1 N2 1.342(2)
C1 N3 1.342(2)
C1 N1 1.348(2)
C2 N2 1.345(2)
C2 C3 1.392(2)
C2 C11 1.509(2)
C3 C4 1.420(2)
C3 C5 1.493(2)
C4 N1 1.344(2)
C4 N4 1.357(2)
C5 C10 1.393(3)
C5 C6 1.399(2)
C6 C7 1.391(2)
C6 H6 0.9500
C7 C8 1.378(3)
C7 H7 0.9500
C8 C9 1.381(3)
C8 Cl1 1.7419(18)
C9 C10 1.391(3)
C9 H9 0.9500
C10 H10 0.9500
C11 C12 1.511(3)
C11 H11A 0.9900
C11 H11B 0.9900
C12 H12A 0.9800
C12 H12B 0.9800
C12 H12D 0.9800
C13 N5 1.334(2)
C13 N6 1.345(2)
C13 H13 0.9500
C14 C17 1.370(2)
C14 N6 1.381(2)
C14 C15 1.419(2)
C15 O1 1.227(2)
C15 N7 1.412(2)
C16 O2 1.232(2)
C16 N8 1.373(2)
C16 N7 1.390(2)
C17 N5 1.356(2)
C17 N8 1.371(2)
C18 N8 1.464(2)
C18 H18A 0.9800
C18 H18B 0.9800
C18 H18C 0.9800
C19 N7 1.468(2)
C19 H19A 0.9800
C19 H19B 0.9800
C19 H19C 0.9800
N3 H3A 0.8800
N3 H3B 0.8800
N4 H4A 0.8800
N4 H4B 0.8800
N6 H6N 0.8800

loop_
_geom_torsion_atom_site_label_1
_geom_torsion_atom_site_label_2
_geom_torsion_atom_site_label_3
_geom_torsion_atom_site_label_4
_geom_torsion
N2 C2 C3 C4 1.0(3)
C11 C2 C3 C4 176.84(16)
N2 C2 C3 C5 -175.80(17)
C11 C2 C3 C5 0.1(3)
C2 C3 C4 N1 -2.7(3)
C5 C3 C4 N1 174.15(17)
C2 C3 C4 N4 178.36(17)
C5 C3 C4 N4 -4.8(3)
C2 C3 C5 C10 119.9(2)
C4 C3 C5 C10 -56.7(2)
C2 C3 C5 C6 -59.6(2)
C4 C3 C5 C6 123.75(19)
C10 C5 C6 C7 -1.6(3)
C3 C5 C6 C7 177.95(17)
C5 C6 C7 C8 1.7(3)
C6 C7 C8 C9 -0.6(3)
C6 C7 C8 Cl1 179.29(14)
C7 C8 C9 C10 -0.5(3)
Cl1 C8 C9 C10 179.56(15)
C8 C9 C10 C5 0.6(3)
C6 C5 C10 C9 0.5(3)
C3 C5 C10 C9 -179.15(17)
N2 C2 C11 C12 82.8(2)
C3 C2 C11 C12 -93.4(2)
C17 C14 C15 O1 -177.76(18)
N6 C14 C15 O1 0.6(3)
C17 C14 C15 N7 2.3(2)
N6 C14 C15 N7 -179.39(17)
N6 C14 C17 N5 0.0(2)
C15 C14 C17 N5 178.78(16)
N6 C14 C17 N8 -178.87(16)
C15 C14 C17 N8 -0.1(3)
N4 C4 N1 C1 -179.09(17)
C3 C4 N1 C1 1.9(3)
N2 C1 N1 C4 0.8(3)
N3 C1 N1 C4 -179.85(18)
N3 C1 N2 C2 178.20(18)
N1 C1 N2 C2 -2.4(3)
C3 C2 N2 C1 1.4(3)
C11 C2 N2 C1 -174.81(16)
N6 C13 N5 C17 -0.7(2)
C14 C17 N5 C13 0.4(2)
N8 C17 N5 C13 179.28(17)
N5 C13 N6 C14 0.8(2)
C17 C14 N6 C13 -0.48(19)
C15 C14 N6 C13 -179.05(19)
O2 C16 N7 C15 179.43(17)
N8 C16 N7 C15 -0.9(3)
O2 C16 N7 C19 -1.2(2)
N8 C16 N7 C19 178.42(15)
O1 C15 N7 C16 178.27(17)
C14 C15 N7 C16 -1.7(2)
O1 C15 N7 C19 -1.1(2)
C14 C15 N7 C19 178.91(15)
N5 C17 N8 C16 178.44(17)
C14 C17 N8 C16 -2.8(3)
N5 C17 N8 C18 -3.0(3)
C14 C17 N8 C18 175.75(18)
O2 C16 N8 C17 -177.15(17)
N7 C16 N8 C17 3.2(2)
O2 C16 N8 C18 4.3(3)
N7 C16 N8 C18 -175.32(17)
